data_7023883
loop_
_publ_author_name
'Kumar, Vikash'
'Kalita, Aswini'
'Mondal, Biplab'

_publ_section_title
;
 Phenol ring nitration induced by the unprecedented reduction of the
 Cu(ii) centre by nitrogen dioxide.
;
_journal_issue 46
_journal_name_full 'Dalton transactions (Cambridge, England : 2003)'
_journal_page_first 16264
_journal_page_last 16267
_journal_paper_doi 10.1039/c3dt51642c
_journal_volume 42
_journal_year 2013
_chemical_formula_sum 'C36 H58 Cu N2 O4'
_chemical_formula_weight 646.38
_chemical_name_systematic
; 
 ? 
;
_space_group_IT_number 2
_symmetry_cell_setting triclinic
_symmetry_space_group_name_Hall '-P 1'
_symmetry_space_group_name_H-M 'P -1'
_atom_sites_solution_hydrogens geom
_atom_sites_solution_primary direct
_atom_sites_solution_secondary difmap
_audit_creation_method SHELXL-97
_cell_angle_alpha 98.778(8)
_cell_angle_beta 104.531(8)
_cell_angle_gamma 96.777(8)
_cell_formula_units_Z 2
_cell_length_a 9.8751(13)
_cell_length_b 13.671(2)
_cell_length_c 14.078(2)
_cell_measurement_reflns_used 3287
_cell_measurement_temperature 296(2)
_cell_measurement_theta_max 28.7143
_cell_measurement_theta_min 2.9744
_cell_volume 1793.8(4)
_computing_cell_refinement 'Bruker SMART'
_computing_data_collection 'Bruker SMART'
_computing_data_reduction 'Bruker SAINT'
_computing_molecular_graphics 'Bruker SHELXTL'
_computing_publication_material 'Bruker SHELXTL'
_computing_structure_refinement 'SHELXL-97 (Sheldrick, 1997)'
_computing_structure_solution 'SHELXS-97 (Sheldrick, 1990)'
_diffrn_ambient_temperature 296(2)
_diffrn_measured_fraction_theta_full 0.979
_diffrn_measured_fraction_theta_max 0.979
_diffrn_measurement_device_type 'CCD area detector'
_diffrn_measurement_method 'phi and omega scans'
_diffrn_radiation_monochromator graphite
_diffrn_radiation_source 'fine-focus sealed tube'
_diffrn_radiation_type MoK\a
_diffrn_radiation_wavelength 0.71073
_diffrn_reflns_av_R_equivalents 0.1169
_diffrn_reflns_av_unetI/netI 0.0810
_diffrn_reflns_limit_h_max 11
_diffrn_reflns_limit_h_min -11
_diffrn_reflns_limit_k_max 14
_diffrn_reflns_limit_k_min -16
_diffrn_reflns_limit_l_max 16
_diffrn_reflns_limit_l_min -15
_diffrn_reflns_number 21263
_diffrn_reflns_theta_full 25.24
_diffrn_reflns_theta_max 25.24
_diffrn_reflns_theta_min 1.52
_exptl_absorpt_coefficient_mu 0.647
_exptl_absorpt_correction_type none
_exptl_crystal_colour red
_exptl_crystal_density_diffrn 1.197
_exptl_crystal_density_method 'not measured'
_exptl_crystal_description block
_exptl_crystal_F_000 698
_exptl_crystal_size_max 0.32
_exptl_crystal_size_mid 0.25
_exptl_crystal_size_min 0.16
_refine_diff_density_max 0.480
_refine_diff_density_min -0.551
_refine_diff_density_rms 0.064
_refine_ls_extinction_method none
_refine_ls_goodness_of_fit_ref 0.986
_refine_ls_hydrogen_treatment constr
_refine_ls_matrix_type full
_refine_ls_number_parameters 404
_refine_ls_number_reflns 6345
_refine_ls_number_restraints 0
_refine_ls_restrained_S_all 0.986
_refine_ls_R_factor_all 0.0671
_refine_ls_R_factor_gt 0.0477
_refine_ls_shift/su_max 0.000
_refine_ls_shift/su_mean 0.000
_refine_ls_structure_factor_coef Fsqd
_refine_ls_weighting_details 'calc w=1/[\s^2^(Fo^2^)+(0.0100P)^2^+2.0000P] where P=(Fo^2^+2Fc^2^)/3'
_refine_ls_weighting_scheme calc
_refine_ls_wR_factor_gt 0.1045
_refine_ls_wR_factor_ref 0.1107
_reflns_number_gt 4341
_reflns_number_total 6345
_reflns_threshold_expression >2sigma(I)
_cod_data_source_file c3dt51642c.txt
_cod_data_source_block 3
_cod_depositor_comments
;
The following automatic conversions were performed:

'_symmetry_cell_setting' value 'Triclinic' changed to 'triclinic'
according to /home/saulius/struct/CIF-dictionaries/cif_core.dic
dictionary named 'cif_core.dic' version 2.4.2 from 2011-04-26.

Automatic conversion script
Id: cif_fix_values 1891 2012-01-12 08:04:46Z andrius 
;
_cod_original_sg_symbol_H-M P-1
_cod_database_code 7023883

loop_
_symmetry_equiv_pos_as_xyz
'x, y, z'
'-x, -y, -z'

loop_
_atom_site_label
_atom_site_type_symbol
_atom_site_fract_x
_atom_site_fract_y
_atom_site_fract_z
_atom_site_U_iso_or_equiv
_atom_site_adp_type
_atom_site_occupancy
_atom_site_symmetry_multiplicity
_atom_site_calc_flag
_atom_site_refinement_flags
Cu1 Cu 0.15184(4) 0.59656(3) 0.19169(3) 0.03555(14) Uani 1 1 d .
O1 O 0.0701(2) 0.45964(16) 0.16748(18) 0.0443(6) Uani 1 1 d .
O2 O 0.0616(2) 0.62481(17) 0.29667(17) 0.0484(6) Uani 1 1 d .
O3 O -0.1567(3) 0.6237(2) 0.2048(2) 0.0670(8) Uani 1 1 d .
O4 O 0.6449(3) 0.73603(19) 0.21507(19) 0.0531(7) Uani 1 1 d .
H4 H 0.7043 0.6993 0.2126 0.080 Uiso 1 1 calc R
N1 N 0.1852(3) 0.74329(19) 0.1735(2) 0.0387(7) Uani 1 1 d .
N2 N 0.3000(3) 0.57124(18) 0.11808(19) 0.0335(6) Uani 1 1 d .
C1 C 0.0542(4) 0.7579(3) 0.1025(3) 0.0651(12) Uani 1 1 d .
H1A H -0.0250 0.7439 0.1290 0.098 Uiso 1 1 calc R
H1B H 0.0392 0.7133 0.0398 0.098 Uiso 1 1 calc R
H1C H 0.0634 0.8260 0.0925 0.098 Uiso 1 1 calc R
C2 C 0.2158(4) 0.8183(3) 0.2659(3) 0.0581(11) Uani 1 1 d .
H2A H 0.2320 0.8843 0.2512 0.087 Uiso 1 1 calc R
H2B H 0.2988 0.8072 0.3130 0.087 Uiso 1 1 calc R
H2C H 0.1367 0.8124 0.2939 0.087 Uiso 1 1 calc R
C3 C 0.3061(4) 0.7543(2) 0.1284(3) 0.0454(9) Uani 1 1 d .
H3A H 0.3941 0.7755 0.1811 0.054 Uiso 1 1 calc R
H3B H 0.2953 0.8055 0.0876 0.054 Uiso 1 1 calc R
C4 C 0.3121(4) 0.6568(2) 0.0652(3) 0.0450(9) Uani 1 1 d .
H4A H 0.2355 0.6442 0.0039 0.054 Uiso 1 1 calc R
H4B H 0.4010 0.6619 0.0472 0.054 Uiso 1 1 calc R
C5 C 0.2469(3) 0.4774(2) 0.0406(2) 0.0378(8) Uani 1 1 d .
H5A H 0.3146 0.4692 0.0018 0.045 Uiso 1 1 calc R
H5B H 0.1580 0.4845 -0.0044 0.045 Uiso 1 1 calc R
C6 C 0.2241(3) 0.3848(2) 0.0839(2) 0.0349(8) Uani 1 1 d .
C7 C 0.1315(3) 0.3812(2) 0.1448(2) 0.0353(8) Uani 1 1 d .
C8 C 0.1015(3) 0.2905(2) 0.1794(2) 0.0355(8) Uani 1 1 d .
C9 C 0.1650(3) 0.2104(2) 0.1489(2) 0.0398(8) Uani 1 1 d .
H9 H 0.1441 0.1505 0.1699 0.048 Uiso 1 1 calc R
C10 C 0.2577(3) 0.2135(2) 0.0889(2) 0.0376(8) Uani 1 1 d .
C11 C 0.2855(3) 0.3026(2) 0.0574(2) 0.0376(8) Uani 1 1 d .
H11 H 0.3471 0.3076 0.0174 0.045 Uiso 1 1 calc R
C12 C 0.0019(3) 0.2821(2) 0.2472(3) 0.0411(8) Uani 1 1 d .
C13 C -0.0127(5) 0.1785(3) 0.2766(3) 0.0675(12) Uani 1 1 d .
H13A H -0.0531 0.1279 0.2176 0.101 Uiso 1 1 calc R
H13B H -0.0732 0.1768 0.3203 0.101 Uiso 1 1 calc R
H13C H 0.0792 0.1661 0.3103 0.101 Uiso 1 1 calc R
C14 C -0.1458(4) 0.2988(3) 0.1935(3) 0.0591(11) Uani 1 1 d .
H14A H -0.1400 0.3643 0.1767 0.089 Uiso 1 1 calc R
H14B H -0.2070 0.2936 0.2364 0.089 Uiso 1 1 calc R
H14C H -0.1834 0.2489 0.1336 0.089 Uiso 1 1 calc R
C15 C 0.0611(4) 0.3597(3) 0.3441(3) 0.0564(10) Uani 1 1 d .
H15A H 0.1515 0.3464 0.3795 0.085 Uiso 1 1 calc R
H15B H -0.0032 0.3557 0.3849 0.085 Uiso 1 1 calc R
H15C H 0.0721 0.4256 0.3286 0.085 Uiso 1 1 calc R
C16 C 0.3229(4) 0.1208(2) 0.0573(3) 0.0472(9) Uani 1 1 d .
C17 C 0.3597(10) 0.0647(5) 0.1399(5) 0.184(4) Uani 1 1 d .
H17A H 0.3913 0.0042 0.1164 0.275 Uiso 1 1 calc R
H17B H 0.2776 0.0482 0.1628 0.275 Uiso 1 1 calc R
H17C H 0.4339 0.1055 0.1940 0.275 Uiso 1 1 calc R
C18 C 0.2178(7) 0.0519(5) -0.0272(6) 0.198(5) Uani 1 1 d .
H18A H 0.2050 0.0813 -0.0859 0.297 Uiso 1 1 calc R
H18B H 0.1291 0.0405 -0.0112 0.297 Uiso 1 1 calc R
H18C H 0.2513 -0.0107 -0.0393 0.297 Uiso 1 1 calc R
C19 C 0.4526(7) 0.1473(4) 0.0269(7) 0.169(4) Uani 1 1 d .
H19A H 0.4881 0.0873 0.0069 0.253 Uiso 1 1 calc R
H19B H 0.5229 0.1899 0.0821 0.253 Uiso 1 1 calc R
H19C H 0.4313 0.1819 -0.0281 0.253 Uiso 1 1 calc R
C20 C -0.0710(4) 0.6184(3) 0.2838(3) 0.0477(9) Uani 1 1 d .
C21 C -0.1204(5) 0.6029(3) 0.3744(3) 0.0768(14) Uani 1 1 d .
H21A H -0.2205 0.6037 0.3601 0.115 Uiso 1 1 calc R
H21B H -0.0711 0.6558 0.4298 0.115 Uiso 1 1 calc R
H21C H -0.1009 0.5395 0.3908 0.115 Uiso 1 1 calc R
C22 C 0.4400(3) 0.5615(2) 0.1864(2) 0.0398(8) Uani 1 1 d .
H22A H 0.5118 0.5672 0.1506 0.048 Uiso 1 1 calc R
H22B H 0.4328 0.4951 0.2028 0.048 Uiso 1 1 calc R
C23 C 0.4888(3) 0.6382(2) 0.2824(2) 0.0339(8) Uani 1 1 d .
C24 C 0.5895(3) 0.7232(2) 0.2937(3) 0.0365(8) Uani 1 1 d .
C25 C 0.6264(3) 0.7978(2) 0.3805(3) 0.0403(8) Uani 1 1 d .
C26 C 0.5666(3) 0.7790(3) 0.4561(3) 0.0434(9) Uani 1 1 d .
H26 H 0.5922 0.8266 0.5150 0.052 Uiso 1 1 calc R
C27 C 0.4693(3) 0.6924(2) 0.4500(2) 0.0384(8) Uani 1 1 d .
C28 C 0.4321(3) 0.6244(2) 0.3612(2) 0.0359(8) Uani 1 1 d .
H28 H 0.3666 0.5671 0.3537 0.043 Uiso 1 1 calc R
C29 C 0.7234(4) 0.8981(3) 0.3902(3) 0.0536(10) Uani 1 1 d .
C30 C 0.6528(5) 0.9526(3) 0.3086(3) 0.0718(13) Uani 1 1 d .
H30A H 0.6413 0.9122 0.2442 0.108 Uiso 1 1 calc R
H30B H 0.7113 1.0157 0.3144 0.108 Uiso 1 1 calc R
H30C H 0.5617 0.9641 0.3161 0.108 Uiso 1 1 calc R
C31 C 0.8693(4) 0.8804(3) 0.3799(4) 0.0913(17) Uani 1 1 d .
H31A H 0.9134 0.8470 0.4319 0.137 Uiso 1 1 calc R
H31B H 0.9273 0.9436 0.3854 0.137 Uiso 1 1 calc R
H31C H 0.8591 0.8394 0.3160 0.137 Uiso 1 1 calc R
C32 C 0.7444(5) 0.9673(3) 0.4914(3) 0.0765(14) Uani 1 1 d .
H32A H 0.6540 0.9809 0.4988 0.115 Uiso 1 1 calc R
H32B H 0.8038 1.0292 0.4942 0.115 Uiso 1 1 calc R
H32C H 0.7886 0.9352 0.5443 0.115 Uiso 1 1 calc R
C33 C 0.4098(4) 0.6804(3) 0.5389(3) 0.0458(9) Uani 1 1 d .
C34 C 0.3112(5) 0.5799(3) 0.5205(3) 0.0799(14) Uani 1 1 d .
H34A H 0.2357 0.5740 0.4607 0.120 Uiso 1 1 calc R
H34B H 0.2722 0.5770 0.5762 0.120 Uiso 1 1 calc R
H34C H 0.3640 0.5259 0.5132 0.120 Uiso 1 1 calc R
C35 C 0.3241(5) 0.7633(3) 0.5563(4) 0.0879(15) Uani 1 1 d .
H35A H 0.3850 0.8272 0.5733 0.132 Uiso 1 1 calc R
H35B H 0.2832 0.7541 0.6100 0.132 Uiso 1 1 calc R
H35C H 0.2499 0.7610 0.4966 0.132 Uiso 1 1 calc R
C36 C 0.5307(5) 0.6839(4) 0.6325(3) 0.0879(15) Uani 1 1 d .
H36A H 0.5858 0.6326 0.6197 0.132 Uiso 1 1 calc R
H36B H 0.4920 0.6729 0.6869 0.132 Uiso 1 1 calc R
H36C H 0.5901 0.7484 0.6498 0.132 Uiso 1 1 calc R

loop_
_atom_site_aniso_label
_atom_site_aniso_U_11
_atom_site_aniso_U_22
_atom_site_aniso_U_33
_atom_site_aniso_U_23
_atom_site_aniso_U_13
_atom_site_aniso_U_12
Cu1 0.0367(2) 0.0352(3) 0.0382(3) 0.01185(19) 0.01394(18) 0.00514(17)
O1 0.0489(13) 0.0310(13) 0.0619(17) 0.0128(12) 0.0311(12) 0.0018(11)
O2 0.0480(14) 0.0561(16) 0.0475(16) 0.0106(12) 0.0229(12) 0.0115(12)
O3 0.0593(17) 0.103(2) 0.0497(18) 0.0222(16) 0.0232(14) 0.0275(16)
O4 0.0472(15) 0.0571(17) 0.0635(18) 0.0216(14) 0.0253(13) 0.0064(12)
N1 0.0399(15) 0.0332(16) 0.0440(18) 0.0139(14) 0.0092(13) 0.0063(12)
N2 0.0416(15) 0.0287(15) 0.0326(16) 0.0119(12) 0.0132(12) 0.0004(12)
C1 0.045(2) 0.068(3) 0.082(3) 0.041(2) 0.002(2) 0.006(2)
C2 0.071(3) 0.039(2) 0.063(3) 0.006(2) 0.019(2) 0.0042(19)
C3 0.047(2) 0.034(2) 0.059(2) 0.0214(18) 0.0164(18) 0.0029(16)
C4 0.058(2) 0.038(2) 0.046(2) 0.0194(18) 0.0225(18) 0.0037(17)
C5 0.0461(19) 0.037(2) 0.0312(19) 0.0056(16) 0.0157(15) 0.0016(15)
C6 0.0394(17) 0.0329(19) 0.0317(19) 0.0084(15) 0.0109(15) -0.0023(15)
C7 0.0369(17) 0.035(2) 0.0328(19) 0.0044(16) 0.0114(15) -0.0027(15)
C8 0.0367(17) 0.036(2) 0.0330(19) 0.0073(16) 0.0119(15) -0.0036(15)
C9 0.0464(19) 0.034(2) 0.040(2) 0.0130(16) 0.0126(16) 0.0001(16)
C10 0.0414(18) 0.033(2) 0.038(2) 0.0077(16) 0.0116(15) 0.0012(15)
C11 0.0404(18) 0.039(2) 0.035(2) 0.0060(16) 0.0165(15) -0.0005(15)
C12 0.0468(19) 0.041(2) 0.040(2) 0.0141(17) 0.0186(16) -0.0019(16)
C13 0.090(3) 0.058(3) 0.074(3) 0.030(2) 0.052(3) 0.006(2)
C14 0.046(2) 0.078(3) 0.059(3) 0.024(2) 0.0228(19) -0.0008(19)
C15 0.062(2) 0.065(3) 0.047(2) 0.012(2) 0.0260(19) 0.005(2)
C16 0.056(2) 0.032(2) 0.059(3) 0.0114(19) 0.0239(19) 0.0080(17)
C17 0.363(12) 0.155(6) 0.155(6) 0.111(5) 0.171(8) 0.199(7)
C18 0.142(6) 0.137(6) 0.227(9) -0.124(6) -0.038(6) 0.078(5)
C19 0.137(5) 0.073(4) 0.375(12) 0.068(5) 0.179(7) 0.054(4)
C20 0.058(2) 0.045(2) 0.051(3) 0.0116(19) 0.030(2) 0.0154(18)
C21 0.079(3) 0.102(4) 0.082(3) 0.048(3) 0.052(3) 0.036(3)
C22 0.0394(18) 0.038(2) 0.044(2) 0.0081(17) 0.0169(16) 0.0030(15)
C23 0.0321(16) 0.0293(18) 0.040(2) 0.0079(15) 0.0087(14) 0.0047(14)
C24 0.0310(16) 0.037(2) 0.044(2) 0.0133(17) 0.0123(15) 0.0040(14)
C25 0.0306(17) 0.040(2) 0.048(2) 0.0109(18) 0.0053(16) 0.0017(15)
C26 0.0416(19) 0.040(2) 0.042(2) 0.0043(17) 0.0028(16) 0.0038(16)
C27 0.0358(17) 0.044(2) 0.036(2) 0.0126(17) 0.0086(15) 0.0080(15)
C28 0.0322(16) 0.0311(19) 0.044(2) 0.0124(17) 0.0088(15) 0.0021(14)
C29 0.046(2) 0.038(2) 0.068(3) 0.010(2) 0.0086(19) -0.0084(17)
C30 0.087(3) 0.045(2) 0.078(3) 0.019(2) 0.017(3) -0.008(2)
C31 0.044(2) 0.068(3) 0.150(5) 0.008(3) 0.023(3) -0.015(2)
C32 0.082(3) 0.048(3) 0.077(3) 0.001(2) 0.002(3) -0.018(2)
C33 0.053(2) 0.046(2) 0.038(2) 0.0096(17) 0.0126(17) 0.0047(17)
C34 0.101(3) 0.077(3) 0.066(3) 0.019(3) 0.042(3) -0.014(3)
C35 0.112(4) 0.092(4) 0.095(4) 0.035(3) 0.070(3) 0.043(3)
C36 0.087(3) 0.126(4) 0.048(3) 0.025(3) 0.012(2) 0.007(3)

loop_
_atom_type_symbol
_atom_type_description
_atom_type_scat_dispersion_real
_atom_type_scat_dispersion_imag
_atom_type_scat_source
C C 0.0033 0.0016 'International Tables Vol C Tables 4.2.6.8 and 6.1.1.4'
H H 0.0000 0.0000 'International Tables Vol C Tables 4.2.6.8 and 6.1.1.4'
Cu Cu 0.3201 1.2651 'International Tables Vol C Tables 4.2.6.8 and 6.1.1.4'
N N 0.0061 0.0033 'International Tables Vol C Tables 4.2.6.8 and 6.1.1.4'
O O 0.0106 0.0060 'International Tables Vol C Tables 4.2.6.8 and 6.1.1.4'

loop_
_geom_angle_atom_site_label_1
_geom_angle_atom_site_label_2
_geom_angle_atom_site_label_3
_geom_angle
O1 Cu1 O2 90.04(10)
O1 Cu1 N2 94.31(9)
O2 Cu1 N2 162.15(10)
O1 Cu1 N1 159.98(11)
O2 Cu1 N1 94.60(11)
N2 Cu1 N1 87.21(10)
C7 O1 Cu1 126.60(19)
C20 O2 Cu1 124.8(2)
C24 O4 H4 109.5
C2 N1 C1 109.5(3)
C2 N1 C3 109.5(3)
C1 N1 C3 109.9(3)
C2 N1 Cu1 114.7(2)
C1 N1 Cu1 106.1(2)
C3 N1 Cu1 107.0(2)
C4 N2 C5 107.7(2)
C4 N2 C22 112.4(2)
C5 N2 C22 109.0(2)
C4 N2 Cu1 105.27(19)
C5 N2 Cu1 109.46(17)
C22 N2 Cu1 112.91(19)
N1 C1 H1A 109.5
N1 C1 H1B 109.5
H1A C1 H1B 109.5
N1 C1 H1C 109.5
H1A C1 H1C 109.5
H1B C1 H1C 109.5
N1 C2 H2A 109.5
N1 C2 H2B 109.5
H2A C2 H2B 109.5
N1 C2 H2C 109.5
H2A C2 H2C 109.5
H2B C2 H2C 109.5
N1 C3 C4 110.7(3)
N1 C3 H3A 109.5
C4 C3 H3A 109.5
N1 C3 H3B 109.5
C4 C3 H3B 109.5
H3A C3 H3B 108.1
N2 C4 C3 111.9(3)
N2 C4 H4A 109.2
C3 C4 H4A 109.2
N2 C4 H4B 109.2
C3 C4 H4B 109.2
H4A C4 H4B 107.9
N2 C5 C6 113.4(3)
N2 C5 H5A 108.9
C6 C5 H5A 108.9
N2 C5 H5B 108.9
C6 C5 H5B 108.9
H5A C5 H5B 107.7
C11 C6 C7 121.4(3)
C11 C6 C5 119.9(3)
C7 C6 C5 118.6(3)
O1 C7 C6 120.8(3)
O1 C7 C8 120.7(3)
C6 C7 C8 118.5(3)
C9 C8 C7 117.3(3)
C9 C8 C12 121.7(3)
C7 C8 C12 121.0(3)
C8 C9 C10 124.5(3)
C8 C9 H9 117.7
C10 C9 H9 117.7
C11 C10 C9 116.7(3)
C11 C10 C16 121.8(3)
C9 C10 C16 121.5(3)
C10 C11 C6 121.6(3)
C10 C11 H11 119.2
C6 C11 H11 119.2
C14 C12 C15 109.8(3)
C14 C12 C13 107.9(3)
C15 C12 C13 107.1(3)
C14 C12 C8 110.1(3)
C15 C12 C8 109.9(3)
C13 C12 C8 111.9(3)
C12 C13 H13A 109.5
C12 C13 H13B 109.5
H13A C13 H13B 109.5
C12 C13 H13C 109.5
H13A C13 H13C 109.5
H13B C13 H13C 109.5
C12 C14 H14A 109.5
C12 C14 H14B 109.5
H14A C14 H14B 109.5
C12 C14 H14C 109.5
H14A C14 H14C 109.5
H14B C14 H14C 109.5
C12 C15 H15A 109.5
C12 C15 H15B 109.5
H15A C15 H15B 109.5
C12 C15 H15C 109.5
H15A C15 H15C 109.5
H15B C15 H15C 109.5
C19 C16 C18 108.7(6)
C19 C16 C17 107.6(5)
C18 C16 C17 107.3(5)
C19 C16 C10 112.6(3)
C18 C16 C10 109.3(3)
C17 C16 C10 111.1(3)
C16 C17 H17A 109.5
C16 C17 H17B 109.5
H17A C17 H17B 109.5
C16 C17 H17C 109.5
H17A C17 H17C 109.5
H17B C17 H17C 109.5
C16 C18 H18A 109.5
C16 C18 H18B 109.5
H18A C18 H18B 109.5
C16 C18 H18C 109.5
H18A C18 H18C 109.5
H18B C18 H18C 109.5
C16 C19 H19A 109.5
C16 C19 H19B 109.5
H19A C19 H19B 109.5
C16 C19 H19C 109.5
H19A C19 H19C 109.5
H19B C19 H19C 109.5
O3 C20 O2 124.7(3)
O3 C20 C21 120.7(3)
O2 C20 C21 114.6(4)
C20 C21 H21A 109.5
C20 C21 H21B 109.5
H21A C21 H21B 109.5
C20 C21 H21C 109.5
H21A C21 H21C 109.5
H21B C21 H21C 109.5
N2 C22 C23 114.7(3)
N2 C22 H22A 108.6
C23 C22 H22A 108.6
N2 C22 H22B 108.6
C23 C22 H22B 108.6
H22A C22 H22B 107.6
C28 C23 C24 119.2(3)
C28 C23 C22 119.5(3)
C24 C23 C22 121.4(3)
O4 C24 C23 118.6(3)
O4 C24 C25 120.3(3)
C23 C24 C25 120.9(3)
C26 C25 C24 116.7(3)
C26 C25 C29 121.0(3)
C24 C25 C29 122.2(3)
C25 C26 C27 124.4(3)
C25 C26 H26 117.8
C27 C26 H26 117.8
C28 C27 C26 116.2(3)
C28 C27 C33 124.3(3)
C26 C27 C33 119.5(3)
C27 C28 C23 122.5(3)
C27 C28 H28 118.7
C23 C28 H28 118.7
C31 C29 C30 110.0(4)
C31 C29 C32 108.0(3)
C30 C29 C32 107.4(3)
C31 C29 C25 111.0(3)
C30 C29 C25 108.5(3)
C32 C29 C25 111.9(3)
C29 C30 H30A 109.5
C29 C30 H30B 109.5
H30A C30 H30B 109.5
C29 C30 H30C 109.5
H30A C30 H30C 109.5
H30B C30 H30C 109.5
C29 C31 H31A 109.5
C29 C31 H31B 109.5
H31A C31 H31B 109.5
C29 C31 H31C 109.5
H31A C31 H31C 109.5
H31B C31 H31C 109.5
C29 C32 H32A 109.5
C29 C32 H32B 109.5
H32A C32 H32B 109.5
C29 C32 H32C 109.5
H32A C32 H32C 109.5
H32B C32 H32C 109.5
C35 C33 C36 110.4(4)
C35 C33 C27 109.3(3)
C36 C33 C27 110.2(3)
C35 C33 C34 107.5(3)
C36 C33 C34 107.2(3)
C27 C33 C34 112.1(3)
C33 C34 H34A 109.5
C33 C34 H34B 109.5
H34A C34 H34B 109.5
C33 C34 H34C 109.5
H34A C34 H34C 109.5
H34B C34 H34C 109.5
C33 C35 H35A 109.5
C33 C35 H35B 109.5
H35A C35 H35B 109.5
C33 C35 H35C 109.5
H35A C35 H35C 109.5
H35B C35 H35C 109.5
C33 C36 H36A 109.5
C33 C36 H36B 109.5
H36A C36 H36B 109.5
C33 C36 H36C 109.5
H36A C36 H36C 109.5
H36B C36 H36C 109.5

loop_
_geom_bond_atom_site_label_1
_geom_bond_atom_site_label_2
_geom_bond_distance
Cu1 O1 1.893(2)
Cu1 O2 1.922(2)
Cu1 N2 2.026(3)
Cu1 N1 2.059(3)
O1 C7 1.328(4)
O2 C20 1.266(4)
O3 C20 1.234(4)
O4 C24 1.377(4)
O4 H4 0.8200
N1 C2 1.469(4)
N1 C1 1.478(4)
N1 C3 1.489(4)
N2 C4 1.489(4)
N2 C5 1.495(4)
N2 C22 1.506(4)
C1 H1A 0.9600
C1 H1B 0.9600
C1 H1C 0.9600
C2 H2A 0.9600
C2 H2B 0.9600
C2 H2C 0.9600
C3 C4 1.502(5)
C3 H3A 0.9700
C3 H3B 0.9700
C4 H4A 0.9700
C4 H4B 0.9700
C5 C6 1.505(4)
C5 H5A 0.9700
C5 H5B 0.9700
C6 C11 1.384(4)
C6 C7 1.403(4)
C7 C8 1.426(4)
C8 C9 1.389(4)
C8 C12 1.540(4)
C9 C10 1.395(4)
C9 H9 0.9300
C10 C11 1.380(4)
C10 C16 1.543(5)
C11 H11 0.9300
C12 C14 1.526(5)
C12 C15 1.529(5)
C12 C13 1.535(5)
C13 H13A 0.9600
C13 H13B 0.9600
C13 H13C 0.9600
C14 H14A 0.9600
C14 H14B 0.9600
C14 H14C 0.9600
C15 H15A 0.9600
C15 H15B 0.9600
C15 H15C 0.9600
C16 C19 1.472(6)
C16 C18 1.478(6)
C16 C17 1.483(6)
C17 H17A 0.9600
C17 H17B 0.9600
C17 H17C 0.9600
C18 H18A 0.9600
C18 H18B 0.9600
C18 H18C 0.9600
C19 H19A 0.9600
C19 H19B 0.9600
C19 H19C 0.9600
C20 C21 1.510(5)
C21 H21A 0.9600
C21 H21B 0.9600
C21 H21C 0.9600
C22 C23 1.510(4)
C22 H22A 0.9700
C22 H22B 0.9700
C23 C28 1.388(4)
C23 C24 1.400(4)
C24 C25 1.405(5)
C25 C26 1.383(5)
C25 C29 1.544(4)
C26 C27 1.411(4)
C26 H26 0.9300
C27 C28 1.377(4)
C27 C33 1.532(5)
C28 H28 0.9300
C29 C31 1.528(5)
C29 C30 1.531(5)
C29 C32 1.536(5)
C30 H30A 0.9600
C30 H30B 0.9600
C30 H30C 0.9600
C31 H31A 0.9600
C31 H31B 0.9600
C31 H31C 0.9600
C32 H32A 0.9600
C32 H32B 0.9600
C32 H32C 0.9600
C33 C35 1.518(5)
C33 C36 1.531(5)
C33 C34 1.533(5)
C34 H34A 0.9600
C34 H34B 0.9600
C34 H34C 0.9600
C35 H35A 0.9600
C35 H35B 0.9600
C35 H35C 0.9600
C36 H36A 0.9600
C36 H36B 0.9600
C36 H36C 0.9600

loop_
_geom_torsion_atom_site_label_1
_geom_torsion_atom_site_label_2
_geom_torsion_atom_site_label_3
_geom_torsion_atom_site_label_4
_geom_torsion
O2 Cu1 O1 C7 -141.3(3)
N2 Cu1 O1 C7 21.3(3)
N1 Cu1 O1 C7 115.0(3)
O1 Cu1 O2 C20 -66.6(3)
N2 Cu1 O2 C20 -170.9(3)
N1 Cu1 O2 C20 93.9(3)
O1 Cu1 N1 C2 137.3(3)
O2 Cu1 N1 C2 34.4(2)
N2 Cu1 N1 C2 -127.8(2)
O1 Cu1 N1 C1 16.3(4)
O2 Cu1 N1 C1 -86.5(2)
N2 Cu1 N1 C1 111.3(2)
O1 Cu1 N1 C3 -100.9(3)
O2 Cu1 N1 C3 156.2(2)
N2 Cu1 N1 C3 -6.0(2)
O1 Cu1 N2 C4 141.9(2)
O2 Cu1 N2 C4 -114.5(3)
N1 Cu1 N2 C4 -18.1(2)
O1 Cu1 N2 C5 26.3(2)
O2 Cu1 N2 C5 130.0(3)
N1 Cu1 N2 C5 -133.7(2)
O1 Cu1 N2 C22 -95.2(2)
O2 Cu1 N2 C22 8.4(4)
N1 Cu1 N2 C22 104.8(2)
C2 N1 C3 C4 154.4(3)
C1 N1 C3 C4 -85.3(3)
Cu1 N1 C3 C4 29.4(3)
C5 N2 C4 C3 156.7(3)
C22 N2 C4 C3 -83.3(3)
Cu1 N2 C4 C3 40.0(3)
N1 C3 C4 N2 -48.0(4)
C4 N2 C5 C6 -177.7(3)
C22 N2 C5 C6 60.2(3)
Cu1 N2 C5 C6 -63.7(3)
N2 C5 C6 C11 -127.3(3)
N2 C5 C6 C7 57.4(4)
Cu1 O1 C7 C6 -36.2(4)
Cu1 O1 C7 C8 145.6(2)
C11 C6 C7 O1 -178.1(3)
C5 C6 C7 O1 -3.0(5)
C11 C6 C7 C8 0.1(5)
C5 C6 C7 C8 175.2(3)
O1 C7 C8 C9 177.2(3)
C6 C7 C8 C9 -1.0(4)
O1 C7 C8 C12 -2.4(5)
C6 C7 C8 C12 179.4(3)
C7 C8 C9 C10 1.4(5)
C12 C8 C9 C10 -179.0(3)
C8 C9 C10 C11 -0.9(5)
C8 C9 C10 C16 -179.4(3)
C9 C10 C11 C6 -0.2(5)
C16 C10 C11 C6 178.4(3)
C7 C6 C11 C10 0.5(5)
C5 C6 C11 C10 -174.6(3)
C9 C8 C12 C14 -118.6(4)
C7 C8 C12 C14 61.0(4)
C9 C8 C12 C15 120.3(3)
C7 C8 C12 C15 -60.1(4)
C9 C8 C12 C13 1.4(5)
C7 C8 C12 C13 -179.0(3)
C11 C10 C16 C19 22.3(6)
C9 C10 C16 C19 -159.2(5)
C11 C10 C16 C18 -98.7(5)
C9 C10 C16 C18 79.8(6)
C11 C10 C16 C17 143.1(5)
C9 C10 C16 C17 -38.4(6)
Cu1 O2 C20 O3 -23.3(5)
Cu1 O2 C20 C21 156.5(3)
C4 N2 C22 C23 75.3(3)
C5 N2 C22 C23 -165.4(2)
Cu1 N2 C22 C23 -43.6(3)
N2 C22 C23 C28 79.9(4)
N2 C22 C23 C24 -99.8(3)
C28 C23 C24 O4 -180.0(3)
C22 C23 C24 O4 -0.3(5)
C28 C23 C24 C25 -4.5(5)
C22 C23 C24 C25 175.2(3)
O4 C24 C25 C26 -179.8(3)
C23 C24 C25 C26 4.8(5)
O4 C24 C25 C29 2.8(5)
C23 C24 C25 C29 -172.6(3)
C24 C25 C26 C27 -2.0(5)
C29 C25 C26 C27 175.4(3)
C25 C26 C27 C28 -1.0(5)
C25 C26 C27 C33 -179.7(3)
C26 C27 C28 C23 1.4(5)
C33 C27 C28 C23 -179.9(3)
C24 C23 C28 C27 1.2(5)
C22 C23 C28 C27 -178.5(3)
C26 C25 C29 C31 122.2(4)
C24 C25 C29 C31 -60.6(5)
C26 C25 C29 C30 -116.8(4)
C24 C25 C29 C30 60.4(4)
C26 C25 C29 C32 1.5(5)
C24 C25 C29 C32 178.7(3)
C28 C27 C33 C35 -115.2(4)
C26 C27 C33 C35 63.4(4)
C28 C27 C33 C36 123.2(4)
C26 C27 C33 C36 -58.2(4)
C28 C27 C33 C34 4.0(5)
C26 C27 C33 C34 -177.5(3)
